data_4121061
loop_
_publ_author_name
'Yunzhe Jiao'
'James Morris'
'William W. Brennessel'
'William D. Jones'

_publ_contact_author_address
;
 'Department of Chemistry, University of Rochester, Rochester,  
New York 14627'
;
_publ_contact_author_email jones@chem.rochester.edu
_publ_contact_author_name 'William D. Jones'
_publ_section_title
;
 Kinetic and Thermodynamic Selectivity of Intermolecular C-H Activation at
 [Tp'Rh(PMe3)]. How Does the Ancillary Ligand Affect the Metal-Carbon Bond
 Strength?
;
_journal_name_full 'Journal of the American Chemical Society'
_journal_page_first 16198
_journal_page_last 16212
_journal_paper_doi 10.1021/ja4080985
_journal_volume 135
_journal_year 2013
_chemical_formula_moiety 'C22 H37 B N6 P Rh'
_chemical_formula_sum 'C22 H37 B N6 P Rh'
_chemical_formula_weight 530.27
_chemical_name_common jonyj22
_chemical_name_systematic
; 
 ? 
;
_space_group_IT_number 14
_symmetry_cell_setting monoclinic
_symmetry_space_group_name_Hall '-P 2yn'
_symmetry_space_group_name_H-M 'P 1 21/n 1'
_atom_sites_solution_hydrogens geom
_atom_sites_solution_primary direct
_atom_sites_solution_secondary difmap
_audit_creation_method SHELXL-97
_cell_angle_alpha 90.00
_cell_angle_beta 91.716(4)
_cell_angle_gamma 90.00
_cell_formula_units_Z 4
_cell_length_a 11.328(2)
_cell_length_b 12.653(3)
_cell_length_c 17.643(4)
_cell_measurement_reflns_used 1697
_cell_measurement_temperature 100.0(1)
_cell_measurement_theta_max 22.30
_cell_measurement_theta_min 2.41
_cell_volume 2527.7(9)
_computing_cell_refinement 'SAINT (Bruker, 2009)'
_computing_data_collection 'APEX2 (Bruker, 2011)'
_computing_data_reduction 'SAINT (Bruker, 2009)'
_computing_molecular_graphics 'SHELXTL (Sheldrick, 2008)'
_computing_publication_material 'SHELXTL (Sheldrick, 2008)'
_computing_structure_refinement 'SHELXL-97 (Sheldrick, 2008)'
_computing_structure_solution 'SIR97 (Altomare et al., 1999)'
_diffrn_ambient_temperature 100.0(1)
_diffrn_measured_fraction_theta_full 0.999
_diffrn_measured_fraction_theta_max 0.999
_diffrn_measurement_device_type 'Bruker SMART APEX II CCD Platform'
_diffrn_measurement_method 'area detector, \w scans per \f'
_diffrn_radiation_monochromator graphite
_diffrn_radiation_source 'fine-focus sealed tube'
_diffrn_radiation_type MoK\a
_diffrn_radiation_wavelength 0.71073
_diffrn_reflns_av_R_equivalents 0.1637
_diffrn_reflns_av_sigmaI/netI 0.1335
_diffrn_reflns_limit_h_max 13
_diffrn_reflns_limit_h_min -13
_diffrn_reflns_limit_k_max 15
_diffrn_reflns_limit_k_min -15
_diffrn_reflns_limit_l_max 20
_diffrn_reflns_limit_l_min -18
_diffrn_reflns_number 17723
_diffrn_reflns_theta_full 25.02
_diffrn_reflns_theta_max 25.02
_diffrn_reflns_theta_min 1.98
_diffrn_standards_number 0
_exptl_absorpt_coefficient_mu 0.760
_exptl_absorpt_correction_T_max 0.9702
_exptl_absorpt_correction_T_min 0.9011
_exptl_absorpt_correction_type multi-scan
_exptl_absorpt_process_details 'SADABS (Sheldrick, 2008)'
_exptl_crystal_colour 'pale yellow'
_exptl_crystal_density_diffrn 1.393
_exptl_crystal_description plate
_exptl_crystal_F_000 1104
_exptl_crystal_size_max 0.14
_exptl_crystal_size_mid 0.12
_exptl_crystal_size_min 0.04
_refine_diff_density_max 1.216
_refine_diff_density_min -0.619
_refine_diff_density_rms 0.122
_refine_ls_extinction_method none
_refine_ls_goodness_of_fit_ref 0.977
_refine_ls_hydrogen_treatment constr
_refine_ls_matrix_type full
_refine_ls_number_parameters 291
_refine_ls_number_reflns 4458
_refine_ls_number_restraints 0
_refine_ls_restrained_S_all 0.977
_refine_ls_R_factor_all 0.1249
_refine_ls_R_factor_gt 0.0590
_refine_ls_shift/su_max 0.000
_refine_ls_shift/su_mean 0.000
_refine_ls_structure_factor_coef Fsqd
_refine_ls_weighting_details 'calc w=1/[\s^2^(Fo^2^)+(0.0420P)^2^+0.0000P] where P=(Fo^2^+2Fc^2^)/3'
_refine_ls_weighting_scheme calc
_refine_ls_wR_factor_gt 0.1045
_refine_ls_wR_factor_ref 0.1265
_reflns_number_gt 2608
_reflns_number_total 4458
_reflns_threshold_expression >2sigma(I)
_cod_data_source_file ja4080985_si_002_16.cif
_cod_data_source_block 7
_cod_original_cell_volume 2527.6(9)
_cod_database_code 4121061

loop_
_symmetry_equiv_pos_as_xyz
'x, y, z'
'-x+1/2, y+1/2, -z+1/2'
'-x, -y, -z'
'x-1/2, -y-1/2, z-1/2'

loop_
_atom_site_label
_atom_site_type_symbol
_atom_site_fract_x
_atom_site_fract_y
_atom_site_fract_z
_atom_site_U_iso_or_equiv
_atom_site_adp_type
_atom_site_occupancy
_atom_site_symmetry_multiplicity
_atom_site_calc_flag
_atom_site_refinement_flags
Rh1 Rh 0.55475(5) 0.13823(5) 0.73673(3) 0.02310(17) Uani 1 1 d .
P1 P 0.55450(18) 0.27094(15) 0.81779(11) 0.0297(5) Uani 1 1 d .
N1 N 0.5401(5) 0.2406(4) 0.6356(3) 0.0252(14) Uani 1 1 d .
N2 N 0.6363(5) 0.2432(4) 0.5901(3) 0.0291(15) Uani 1 1 d .
N3 N 0.5714(5) 0.0176(4) 0.6483(3) 0.0259(14) Uani 1 1 d .
N4 N 0.6454(5) 0.0439(4) 0.5916(3) 0.0266(14) Uani 1 1 d .
N5 N 0.7469(4) 0.1357(4) 0.7322(3) 0.0222(12) Uani 1 1 d .
N6 N 0.7987(5) 0.1502(4) 0.6643(3) 0.0269(13) Uani 1 1 d .
B1 B 0.7194(7) 0.1484(7) 0.5925(4) 0.0290(19) Uani 1 1 d .
H1 H 0.7699 0.1501 0.5470 0.035 Uiso 1 1 calc R
C1 C 0.4602(7) 0.3091(5) 0.6050(4) 0.0314(18) Uani 1 1 d .
C2 C 0.5093(7) 0.3589(6) 0.5427(4) 0.0395(19) Uani 1 1 d .
H2 H 0.4737 0.4128 0.5123 0.047 Uiso 1 1 calc R
C3 C 0.6175(8) 0.3155(5) 0.5340(4) 0.0318(19) Uani 1 1 d .
C4 C 0.5249(6) -0.0766(5) 0.6306(4) 0.0318(18) Uani 1 1 d .
C5 C 0.5715(7) -0.1101(6) 0.5623(4) 0.039(2) Uani 1 1 d .
H5 H 0.5545 -0.1749 0.5371 0.046 Uiso 1 1 calc R
C6 C 0.6446(7) -0.0341(6) 0.5386(4) 0.0314(19) Uani 1 1 d .
C7 C 0.8354(6) 0.1170(5) 0.7836(4) 0.0265(17) Uani 1 1 d .
C8 C 0.9428(7) 0.1234(6) 0.7480(4) 0.0344(19) Uani 1 1 d .
H8 H 1.0189 0.1160 0.7715 0.041 Uiso 1 1 calc R
C9 C 0.9186(6) 0.1424(6) 0.6728(4) 0.0296(16) Uani 1 1 d .
C10 C 0.3392(7) 0.3163(6) 0.6338(4) 0.043(2) Uani 1 1 d .
H10A H 0.3313 0.2678 0.6767 0.065 Uiso 1 1 calc R
H10B H 0.2820 0.2972 0.5934 0.065 Uiso 1 1 calc R
H10C H 0.3241 0.3888 0.6505 0.065 Uiso 1 1 calc R
C11 C 0.7082(7) 0.3389(6) 0.4760(4) 0.045(2) Uani 1 1 d .
H11A H 0.7325 0.2728 0.4520 0.068 Uiso 1 1 calc R
H11B H 0.7770 0.3726 0.5007 0.068 Uiso 1 1 calc R
H11C H 0.6742 0.3865 0.4373 0.068 Uiso 1 1 calc R
C12 C 0.4400(6) -0.1318(6) 0.6801(4) 0.0407(19) Uani 1 1 d .
H12A H 0.3716 -0.0862 0.6880 0.061 Uiso 1 1 calc R
H12B H 0.4789 -0.1479 0.7291 0.061 Uiso 1 1 calc R
H12C H 0.4137 -0.1977 0.6557 0.061 Uiso 1 1 calc R
C13 C 0.7164(7) -0.0291(6) 0.4699(4) 0.041(2) Uani 1 1 d .
H13A H 0.7040 0.0392 0.4447 0.062 Uiso 1 1 calc R
H13B H 0.6927 -0.0862 0.4351 0.062 Uiso 1 1 calc R
H13C H 0.8002 -0.0371 0.4844 0.062 Uiso 1 1 calc R
C14 C 0.8122(7) 0.0941(6) 0.8649(4) 0.039(2) Uani 1 1 d .
H14A H 0.7290 0.0752 0.8700 0.059 Uiso 1 1 calc R
H14B H 0.8304 0.1569 0.8956 0.059 Uiso 1 1 calc R
H14C H 0.8621 0.0352 0.8824 0.059 Uiso 1 1 calc R
C15 C 0.9992(6) 0.1522(6) 0.6092(4) 0.0385(19) Uani 1 1 d .
H15A H 0.9842 0.2192 0.5827 0.058 Uiso 1 1 calc R
H15B H 0.9858 0.0934 0.5738 0.058 Uiso 1 1 calc R
H15C H 1.0811 0.1506 0.6286 0.058 Uiso 1 1 calc R
C16 C 0.4808(7) 0.0407(6) 0.8156(4) 0.0362(19) Uani 1 1 d .
C17 C 0.3981(7) 0.0872(6) 0.7781(4) 0.038(2) Uani 1 1 d .
C18 C 0.5113(7) -0.0388(6) 0.8759(5) 0.051(2) Uani 1 1 d .
H18A H 0.4391 -0.0736 0.8922 0.077 Uiso 1 1 calc R
H18B H 0.5497 -0.0031 0.9193 0.077 Uiso 1 1 calc R
H18C H 0.5651 -0.0917 0.8556 0.077 Uiso 1 1 calc R
C19 C 0.2682(7) 0.0925(6) 0.7657(4) 0.046(2) Uani 1 1 d .
H19A H 0.2298 0.0475 0.8028 0.069 Uiso 1 1 calc R
H19B H 0.2474 0.0679 0.7143 0.069 Uiso 1 1 calc R
H19C H 0.2417 0.1657 0.7716 0.069 Uiso 1 1 calc R
C20 C 0.5600(8) 0.2433(7) 0.9191(4) 0.054(2) Uani 1 1 d .
H20A H 0.5669 0.3099 0.9473 0.082 Uiso 1 1 calc R
H20B H 0.6285 0.1986 0.9315 0.082 Uiso 1 1 calc R
H20C H 0.4876 0.2067 0.9331 0.082 Uiso 1 1 calc R
C21 C 0.4298(6) 0.3598(6) 0.8153(4) 0.047(2) Uani 1 1 d .
H21A H 0.4368 0.4092 0.8580 0.071 Uiso 1 1 calc R
H21B H 0.3566 0.3191 0.8190 0.071 Uiso 1 1 calc R
H21C H 0.4283 0.3995 0.7676 0.071 Uiso 1 1 calc R
C22 C 0.6755(6) 0.3613(6) 0.8037(4) 0.0368(18) Uani 1 1 d .
H22A H 0.6662 0.4236 0.8360 0.055 Uiso 1 1 calc R
H22B H 0.6757 0.3832 0.7504 0.055 Uiso 1 1 calc R
H22C H 0.7504 0.3261 0.8172 0.055 Uiso 1 1 calc R

loop_
_atom_site_aniso_label
_atom_site_aniso_U_11
_atom_site_aniso_U_22
_atom_site_aniso_U_33
_atom_site_aniso_U_23
_atom_site_aniso_U_13
_atom_site_aniso_U_12
Rh1 0.0224(3) 0.0209(3) 0.0258(3) -0.0006(3) -0.0026(2) 0.0009(3)
P1 0.0290(12) 0.0284(10) 0.0317(11) -0.0058(9) -0.0014(9) 0.0010(9)
N1 0.027(4) 0.019(3) 0.029(3) -0.001(3) -0.006(3) 0.004(3)
N2 0.037(4) 0.021(3) 0.029(3) -0.002(3) -0.007(3) -0.004(3)
N3 0.022(3) 0.027(3) 0.029(3) 0.000(3) -0.002(3) 0.008(3)
N4 0.023(4) 0.028(3) 0.029(3) -0.002(3) -0.003(3) 0.003(3)
N5 0.025(3) 0.020(3) 0.021(3) 0.001(3) -0.002(2) -0.003(3)
N6 0.028(3) 0.025(3) 0.027(3) -0.001(3) 0.001(3) -0.002(3)
B1 0.028(5) 0.033(5) 0.026(4) -0.002(4) 0.000(4) -0.002(4)
C1 0.037(5) 0.019(4) 0.037(4) -0.009(3) -0.010(4) -0.002(4)
C2 0.060(6) 0.023(4) 0.035(4) -0.007(4) -0.016(4) 0.001(5)
C3 0.056(6) 0.017(4) 0.022(4) 0.000(3) -0.010(4) -0.009(4)
C4 0.020(4) 0.024(4) 0.050(5) -0.002(4) -0.013(4) -0.005(3)
C5 0.040(5) 0.029(5) 0.046(5) -0.013(4) -0.017(4) 0.008(4)
C6 0.036(5) 0.030(4) 0.027(4) -0.011(4) -0.011(4) 0.010(4)
C7 0.025(4) 0.028(4) 0.026(4) -0.004(3) -0.006(3) -0.004(3)
C8 0.028(4) 0.032(4) 0.043(5) -0.011(4) -0.007(4) -0.010(4)
C9 0.025(4) 0.021(3) 0.043(4) 0.004(4) 0.003(3) -0.006(4)
C10 0.038(5) 0.036(4) 0.054(5) -0.002(4) -0.013(4) 0.005(4)
C11 0.060(6) 0.040(5) 0.035(4) 0.007(4) -0.006(4) -0.018(4)
C12 0.047(5) 0.020(4) 0.055(5) -0.013(4) -0.016(4) -0.004(4)
C13 0.044(5) 0.045(5) 0.034(4) -0.016(4) -0.007(4) 0.012(4)
C14 0.048(5) 0.040(4) 0.029(4) 0.002(4) -0.013(4) 0.003(4)
C15 0.024(4) 0.052(5) 0.040(4) 0.000(4) 0.005(3) -0.003(4)
C16 0.037(5) 0.029(4) 0.043(5) 0.001(4) 0.004(4) -0.004(4)
C17 0.031(5) 0.032(4) 0.052(5) -0.010(4) 0.012(4) 0.012(4)
C18 0.055(6) 0.041(5) 0.056(6) 0.016(4) -0.008(5) -0.011(5)
C19 0.049(6) 0.034(4) 0.055(6) -0.003(4) -0.007(4) 0.002(4)
C20 0.064(7) 0.066(6) 0.033(5) -0.014(4) 0.000(4) 0.004(5)
C21 0.039(5) 0.042(4) 0.060(5) -0.023(5) -0.006(4) 0.006(5)
C22 0.032(4) 0.026(4) 0.052(5) -0.002(4) -0.007(4) -0.003(4)

loop_
_atom_type_symbol
_atom_type_description
_atom_type_scat_dispersion_real
_atom_type_scat_dispersion_imag
_atom_type_scat_source
C C 0.0033 0.0016 'International Tables Vol C Tables 4.2.6.8 and 6.1.1.4'
H H 0.0000 0.0000 'International Tables Vol C Tables 4.2.6.8 and 6.1.1.4'
B B 0.0013 0.0007 'International Tables Vol C Tables 4.2.6.8 and 6.1.1.4'
N N 0.0061 0.0033 'International Tables Vol C Tables 4.2.6.8 and 6.1.1.4'
P P 0.1023 0.0942 'International Tables Vol C Tables 4.2.6.8 and 6.1.1.4'
Rh Rh -1.1178 0.9187 'International Tables Vol C Tables 4.2.6.8 and 6.1.1.4'

loop_
_geom_angle_atom_site_label_1
_geom_angle_atom_site_label_2
_geom_angle_atom_site_label_3
_geom_angle
C17 Rh1 C16 36.2(3)
C17 Rh1 N5 152.5(3)
C16 Rh1 N5 116.3(3)
C17 Rh1 N3 97.4(3)
C16 Rh1 N3 96.3(3)
N5 Rh1 N3 81.7(2)
C17 Rh1 P1 89.5(2)
C16 Rh1 P1 90.5(2)
N5 Rh1 P1 93.21(15)
N3 Rh1 P1 172.82(16)
C17 Rh1 N1 115.4(3)
C16 Rh1 N1 151.2(3)
N5 Rh1 N1 91.7(2)
N3 Rh1 N1 80.76(19)
P1 Rh1 N1 94.36(15)
C21 P1 C22 101.4(4)
C21 P1 C20 98.5(4)
C22 P1 C20 104.6(4)
C21 P1 Rh1 118.4(3)
C22 P1 Rh1 112.1(2)
C20 P1 Rh1 119.3(3)
C1 N1 N2 106.6(6)
C1 N1 Rh1 137.0(5)
N2 N1 Rh1 116.4(4)
C3 N2 N1 109.4(6)
C3 N2 B1 129.3(6)
N1 N2 B1 117.7(5)
C4 N3 N4 107.0(6)
C4 N3 Rh1 138.2(5)
N4 N3 Rh1 114.8(4)
C6 N4 N3 109.7(6)
C6 N4 B1 127.8(6)
N3 N4 B1 122.6(5)
C7 N5 N6 106.4(5)
C7 N5 Rh1 134.3(4)
N6 N5 Rh1 119.2(4)
N5 N6 C9 110.3(5)
N5 N6 B1 117.9(5)
C9 N6 B1 130.3(6)
N2 B1 N6 111.0(6)
N2 B1 N4 109.5(6)
N6 B1 N4 108.8(6)
N2 B1 H1 109.2
N6 B1 H1 109.2
N4 B1 H1 109.2
N1 C1 C2 109.0(7)
N1 C1 C10 121.2(7)
C2 C1 C10 129.6(7)
C3 C2 C1 106.7(7)
C3 C2 H2 126.6
C1 C2 H2 126.6
C2 C3 N2 108.2(7)
C2 C3 C11 129.5(7)
N2 C3 C11 122.2(7)
N3 C4 C5 108.4(7)
N3 C4 C12 122.4(7)
C5 C4 C12 129.1(7)
C6 C5 C4 107.7(6)
C6 C5 H5 126.1
C4 C5 H5 126.1
C5 C6 N4 107.2(7)
C5 C6 C13 130.1(7)
N4 C6 C13 122.7(7)
N5 C7 C8 109.2(6)
N5 C7 C14 122.0(6)
C8 C7 C14 128.8(6)
C9 C8 C7 107.2(6)
C9 C8 H8 126.4
C7 C8 H8 126.4
N6 C9 C8 106.8(6)
N6 C9 C15 123.1(6)
C8 C9 C15 130.0(7)
C1 C10 H10A 109.5
C1 C10 H10B 109.5
H10A C10 H10B 109.5
C1 C10 H10C 109.5
H10A C10 H10C 109.5
H10B C10 H10C 109.5
C3 C11 H11A 109.5
C3 C11 H11B 109.5
H11A C11 H11B 109.5
C3 C11 H11C 109.5
H11A C11 H11C 109.5
H11B C11 H11C 109.5
C4 C12 H12A 109.5
C4 C12 H12B 109.5
H12A C12 H12B 109.5
C4 C12 H12C 109.5
H12A C12 H12C 109.5
H12B C12 H12C 109.5
C6 C13 H13A 109.5
C6 C13 H13B 109.5
H13A C13 H13B 109.5
C6 C13 H13C 109.5
H13A C13 H13C 109.5
H13B C13 H13C 109.5
C7 C14 H14A 109.5
C7 C14 H14B 109.5
H14A C14 H14B 109.5
C7 C14 H14C 109.5
H14A C14 H14C 109.5
H14B C14 H14C 109.5
C9 C15 H15A 109.5
C9 C15 H15B 109.5
H15A C15 H15B 109.5
C9 C15 H15C 109.5
H15A C15 H15C 109.5
H15B C15 H15C 109.5
C17 C16 C18 146.1(8)
C17 C16 Rh1 71.3(5)
C18 C16 Rh1 142.5(6)
C16 C17 C19 143.9(8)
C16 C17 Rh1 72.5(5)
C19 C17 Rh1 143.3(6)
C16 C18 H18A 109.5
C16 C18 H18B 109.5
H18A C18 H18B 109.5
C16 C18 H18C 109.5
H18A C18 H18C 109.5
H18B C18 H18C 109.5
C17 C19 H19A 109.5
C17 C19 H19B 109.5
H19A C19 H19B 109.5
C17 C19 H19C 109.5
H19A C19 H19C 109.5
H19B C19 H19C 109.5
P1 C20 H20A 109.5
P1 C20 H20B 109.5
H20A C20 H20B 109.5
P1 C20 H20C 109.5
H20A C20 H20C 109.5
H20B C20 H20C 109.5
P1 C21 H21A 109.5
P1 C21 H21B 109.5
H21A C21 H21B 109.5
P1 C21 H21C 109.5
H21A C21 H21C 109.5
H21B C21 H21C 109.5
P1 C22 H22A 109.5
P1 C22 H22B 109.5
H22A C22 H22B 109.5
P1 C22 H22C 109.5
H22A C22 H22C 109.5
H22B C22 H22C 109.5

loop_
_geom_bond_atom_site_label_1
_geom_bond_atom_site_label_2
_geom_bond_distance
Rh1 C17 2.044(8)
Rh1 C16 2.057(7)
Rh1 N5 2.181(5)
Rh1 N3 2.195(5)
Rh1 P1 2.206(2)
Rh1 N1 2.208(6)
P1 C21 1.805(7)
P1 C22 1.808(7)
P1 C20 1.821(7)
N1 C1 1.353(8)
N1 N2 1.373(7)
N2 C3 1.360(8)
N2 B1 1.524(10)
N3 C4 1.337(8)
N3 N4 1.365(7)
N4 C6 1.359(8)
N4 B1 1.566(10)
N5 C7 1.352(8)
N5 N6 1.361(7)
N6 C9 1.365(8)
N6 B1 1.531(9)
B1 H1 1.0000
C1 C2 1.397(10)
C1 C10 1.480(10)
C2 C3 1.356(10)
C2 H2 0.9500
C3 C11 1.501(10)
C4 C5 1.395(10)
C4 C12 1.492(9)
C5 C6 1.344(10)
C5 H5 0.9500
C6 C13 1.481(10)
C7 C8 1.388(9)
C7 C14 1.495(9)
C8 C9 1.367(9)
C8 H8 0.9500
C9 C15 1.474(9)
C10 H10A 0.9800
C10 H10B 0.9800
C10 H10C 0.9800
C11 H11A 0.9800
C11 H11B 0.9800
C11 H11C 0.9800
C12 H12A 0.9800
C12 H12B 0.9800
C12 H12C 0.9800
C13 H13A 0.9800
C13 H13B 0.9800
C13 H13C 0.9800
C14 H14A 0.9800
C14 H14B 0.9800
C14 H14C 0.9800
C15 H15A 0.9800
C15 H15B 0.9800
C15 H15C 0.9800
C16 C17 1.275(10)
C16 C18 1.496(10)
C17 C19 1.482(10)
C18 H18A 0.9800
C18 H18B 0.9800
C18 H18C 0.9800
C19 H19A 0.9800
C19 H19B 0.9800
C19 H19C 0.9800
C20 H20A 0.9800
C20 H20B 0.9800
C20 H20C 0.9800
C21 H21A 0.9800
C21 H21B 0.9800
C21 H21C 0.9800
C22 H22A 0.9800
C22 H22B 0.9800
C22 H22C 0.9800

loop_
_geom_torsion_atom_site_label_1
_geom_torsion_atom_site_label_2
_geom_torsion_atom_site_label_3
_geom_torsion_atom_site_label_4
_geom_torsion
C17 Rh1 P1 C21 -57.1(4)
C16 Rh1 P1 C21 -93.3(4)
N5 Rh1 P1 C21 150.3(4)
N3 Rh1 P1 C21 105.2(12)
N1 Rh1 P1 C21 58.3(4)
C17 Rh1 P1 C22 -174.7(3)
C16 Rh1 P1 C22 149.1(3)
N5 Rh1 P1 C22 32.7(3)
N3 Rh1 P1 C22 -12.4(13)
N1 Rh1 P1 C22 -59.3(3)
C17 Rh1 P1 C20 62.5(4)
C16 Rh1 P1 C20 26.3(4)
N5 Rh1 P1 C20 -90.1(4)
N3 Rh1 P1 C20 -135.2(12)
N1 Rh1 P1 C20 178.0(4)
C17 Rh1 N1 C1 27.5(7)
C16 Rh1 N1 C1 35.1(9)
N5 Rh1 N1 C1 -157.4(6)
N3 Rh1 N1 C1 121.3(7)
P1 Rh1 N1 C1 -64.0(6)
C17 Rh1 N1 N2 -155.9(4)
C16 Rh1 N1 N2 -148.3(5)
N5 Rh1 N1 N2 19.3(4)
N3 Rh1 N1 N2 -62.1(4)
P1 Rh1 N1 N2 112.6(4)
C1 N1 N2 C3 2.4(7)
Rh1 N1 N2 C3 -175.2(4)
C1 N1 N2 B1 -158.1(6)
Rh1 N1 N2 B1 24.3(7)
C17 Rh1 N3 C4 -16.6(7)
C16 Rh1 N3 C4 19.9(7)
N5 Rh1 N3 C4 135.7(7)
P1 Rh1 N3 C4 -178.7(9)
N1 Rh1 N3 C4 -131.2(7)
C17 Rh1 N3 N4 159.5(5)
C16 Rh1 N3 N4 -164.0(5)
N5 Rh1 N3 N4 -48.2(4)
P1 Rh1 N3 N4 -2.6(15)
N1 Rh1 N3 N4 44.9(4)
C4 N3 N4 C6 0.1(7)
Rh1 N3 N4 C6 -177.2(4)
C4 N3 N4 B1 -178.6(6)
Rh1 N3 N4 B1 4.1(7)
C17 Rh1 N5 C7 -32.1(9)
C16 Rh1 N5 C7 -29.3(7)
N3 Rh1 N5 C7 -122.2(7)
P1 Rh1 N5 C7 62.9(6)
N1 Rh1 N5 C7 157.4(6)
C17 Rh1 N5 N6 143.9(5)
C16 Rh1 N5 N6 146.8(5)
N3 Rh1 N5 N6 53.8(5)
P1 Rh1 N5 N6 -121.0(4)
N1 Rh1 N5 N6 -26.6(5)
C7 N5 N6 C9 -1.0(7)
Rh1 N5 N6 C9 -178.0(4)
C7 N5 N6 B1 166.6(6)
Rh1 N5 N6 B1 -10.4(8)
C3 N2 B1 N6 127.5(7)
N1 N2 B1 N6 -76.5(7)
C3 N2 B1 N4 -112.3(8)
N1 N2 B1 N4 43.7(7)
N5 N6 B1 N2 67.3(8)
C9 N6 B1 N2 -128.1(7)
N5 N6 B1 N4 -53.3(8)
C9 N6 B1 N4 111.3(8)
C6 N4 B1 N2 118.5(7)
N3 N4 B1 N2 -63.1(8)
C6 N4 B1 N6 -120.0(7)
N3 N4 B1 N6 58.4(8)
N2 N1 C1 C2 -3.3(7)
Rh1 N1 C1 C2 173.5(5)
N2 N1 C1 C10 172.1(6)
Rh1 N1 C1 C10 -11.1(10)
N1 C1 C2 C3 3.0(8)
C10 C1 C2 C3 -171.8(7)
C1 C2 C3 N2 -1.5(8)
C1 C2 C3 C11 179.6(7)
N1 N2 C3 C2 -0.5(7)
B1 N2 C3 C2 157.0(7)
N1 N2 C3 C11 178.4(6)
B1 N2 C3 C11 -24.0(10)
N4 N3 C4 C5 0.7(7)
Rh1 N3 C4 C5 177.0(5)
N4 N3 C4 C12 179.4(6)
Rh1 N3 C4 C12 -4.3(11)
N3 C4 C5 C6 -1.2(8)
C12 C4 C5 C6 -179.8(7)
C4 C5 C6 N4 1.2(8)
C4 C5 C6 C13 -179.9(7)
N3 N4 C6 C5 -0.8(8)
B1 N4 C6 C5 177.8(6)
N3 N4 C6 C13 -179.8(6)
B1 N4 C6 C13 -1.2(11)
N6 N5 C7 C8 2.0(7)
Rh1 N5 C7 C8 178.4(5)
N6 N5 C7 C14 -178.2(6)
Rh1 N5 C7 C14 -1.8(10)
N5 C7 C8 C9 -2.3(8)
C14 C7 C8 C9 177.9(7)
N5 N6 C9 C8 -0.5(8)
B1 N6 C9 C8 -166.0(7)
N5 N6 C9 C15 178.7(6)
B1 N6 C9 C15 13.1(12)
C7 C8 C9 N6 1.7(8)
C7 C8 C9 C15 -177.4(7)
N5 Rh1 C16 C17 -177.8(4)
N3 Rh1 C16 C17 -93.9(5)
P1 Rh1 C16 C17 88.4(4)
N1 Rh1 C16 C17 -11.7(8)
C17 Rh1 C16 C18 177.0(12)
N5 Rh1 C16 C18 -0.7(10)
N3 Rh1 C16 C18 83.1(9)
P1 Rh1 C16 C18 -94.6(9)
N1 Rh1 C16 C18 165.4(7)
C18 C16 C17 C19 -3(2)
Rh1 C16 C17 C19 173.7(12)
C18 C16 C17 Rh1 -176.8(13)
N5 Rh1 C17 C16 4.3(8)
N3 Rh1 C17 C16 90.6(5)
P1 Rh1 C17 C16 -91.6(4)
N1 Rh1 C17 C16 173.8(4)
C16 Rh1 C17 C19 -173.7(12)
N5 Rh1 C17 C19 -169.4(7)
N3 Rh1 C17 C19 -83.2(9)
P1 Rh1 C17 C19 94.6(9)
N1 Rh1 C17 C19 0.1(10)
